data_9005608
loop_
_publ_author_name
'Martucci, A.'
'Sacerdoti, M.'
'Cruciani, G.'
'Dalconi, C.'

_publ_section_title
;
 In situ time resolved synchrotron powder diffraction study of mordenite
 Sample: T = 830 C
;
_journal_name_full 'European Journal of Mineralogy'
_journal_page_first 485
_journal_page_last 493
_journal_paper_doi 10.1127/0935-1221/2003/0015-0485
_journal_volume 15
_journal_year 2003
_chemical_formula_sum 'Al1.85 Fe0.007 H10.002 Na0.547 O25.568 Si10.133'
_chemical_name_mineral Mordenite
_space_group_IT_number 63
_symmetry_space_group_name_Hall '-C 2c 2'
_symmetry_space_group_name_H-M 'C m c m'
_cell_angle_alpha 90
_cell_angle_beta 90
_cell_angle_gamma 90
_cell_formula_units_Z 4
_cell_length_a 18.029
_cell_length_b 20.308
_cell_length_c 7.493
_cell_volume 2743.434
_database_code_amcsd 0006998
_diffrn_ambient_temperature 1103.15
_exptl_crystal_density_diffrn 1.856
_cod_original_formula_sum 'Na.547 O25.568 Si10.133 Al1.85 Fe.007 H10.002'
_cod_database_code 9005608

loop_
_space_group_symop_operation_xyz
x,y,z
1/2+x,1/2+y,z
x,-y,1/2+z
1/2+x,1/2-y,1/2+z
-x,y,1/2-z
1/2-x,1/2+y,1/2-z
-x,y,z
1/2-x,1/2+y,z
x,-y,-z
1/2+x,1/2-y,-z
x,y,1/2-z
1/2+x,1/2+y,1/2-z
-x,-y,1/2+z
1/2-x,1/2-y,1/2+z
-x,-y,-z
1/2-x,1/2-y,-z

loop_
_atom_site_label
_atom_site_fract_x
_atom_site_fract_y
_atom_site_fract_z
_atom_site_occupancy
_atom_site_U_iso_or_equiv
_atom_site_type_symbol
_atom_site_attached_hydrogens
NaA 0.00000 0.50000 0.00000 0.54700 0.12300 Na 0
WatA 0.00000 0.50000 0.00000 0.88000 0.12300 O 2
WatB 0.00000 0.55900 0.12500 0.10400 0.09000 O 2
WatC* 0.41000 0.17900 0.25000 0.10700 0.10700 O 2
WatD* 0.50000 0.28800 0.35000 0.13300 0.14200 O 2
SiT1 0.30300 0.07300 0.03800 0.84440 0.05800 Si 0
AlT1 0.30300 0.07300 0.03800 0.15420 0.05800 Al 0
FeT1 0.30300 0.07300 0.03800 0.00060 0.05800 Fe 0
SiT2 0.30800 0.30900 0.03900 0.84440 0.05800 Si 0
AlT2 0.30800 0.30900 0.03900 0.15420 0.05800 Al 0
FeT2 0.30800 0.30900 0.03900 0.00060 0.05800 Fe 0
SiT3 0.08900 0.38700 0.25000 0.84440 0.05800 Si 0
AlT3 0.08900 0.38700 0.25000 0.15420 0.05800 Al 0
FeT3 0.08900 0.38700 0.25000 0.00060 0.05800 Fe 0
SiT4 0.08400 0.22700 0.25000 0.84440 0.05800 Si 0
AlT4 0.08400 0.22700 0.25000 0.15420 0.05800 Al 0
FeT4 0.08400 0.22700 0.25000 0.00060 0.05800 Fe 0
O1 0.11900 0.41300 0.44200 1.00000 0.07900 O 0
O2 0.12000 0.19700 0.42900 1.00000 0.07900 O 0
O3 0.23400 0.12100 0.99300 1.00000 0.07900 O 0
O4 0.08500 0.30600 0.25000 1.00000 0.07900 O 0
O5 0.15800 0.19700 0.75000 1.00000 0.07900 O 0
O6 0.16700 0.42100 0.75000 1.00000 0.07900 O 0
O7 0.23000 0.50000 0.50000 1.00000 0.07900 O 0
O8 0.25000 0.25000 0.50000 1.00000 0.07900 O 0
O9 0.00000 0.41100 0.25000 1.00000 0.07900 O 0
O10 0.00000 0.19400 0.25000 1.00000 0.07900 O 0

loop_
_cod_changelog_entry_id
_cod_changelog_entry_author
_cod_changelog_entry_date
_cod_changelog_entry_text
1
;cod-tools version 3.8.0
Id: cif_guess_AMCSD_atom_types 9581 2023-05-17 12:35:41Z saulius
;
2023-05-23T09:18:47+03:00
;Derived atom types and hydrogen counts
from atom names that follow the AMCSD naming convention
(Wat == water, O-H == hydroxyl).
;

loop_
_cod_related_entry_id
_cod_related_entry_database
_cod_related_entry_code
1 AMCSD 0006998
